data_7248120
loop_
_publ_author_name
'Camargo-Ayala, Lorena'
'Bedoya, Mauricio'
'Prent-Pe\~naloza, Luis'
'Polo-Cuadrado, Efra\'in'
'Osorio, Edison'
'Brito, Iv\'an'
'Delgado, Gerzon E.'
'Gonz\'alez, Wendy'
'Gutierrez, Margarita'

_publ_section_title
;
 Crystal structure, quantum chemical insights, and molecular docking
 studies of Naryl-2-(N-disubstituted) acetamide compounds: potential
 inhibitors for neurodegenerative enzymes
;
_journal_issue 8
_journal_name_full 'RSC Advances'
_journal_page_first 5222
_journal_page_last 5233
_journal_paper_doi 10.1039/D3RA08649F
_journal_volume 14
_journal_year 2024
_chemical_formula_moiety 'C17 H27 N2 O2'
_chemical_formula_sum 'C17 H28 N2 O2'
_chemical_formula_weight 292.41
_space_group_crystal_system monoclinic
_space_group_IT_number 14
_space_group_name_Hall '-P 2yn'
_space_group_name_H-M_alt 'P 1 21/n 1'
_atom_sites_solution_hydrogens geom
_audit_creation_date 2022-10-12
_audit_creation_method
;
Olex2 1.3
(compiled 2020.11.12 svn.r5f609507 for OlexSys, GUI svn.r6408)
;
_audit_update_record
;
2024-01-26 deposited with the CCDC.	2024-02-01 downloaded from the CCDC.
;
_cell_angle_alpha 90
_cell_angle_beta 103.788(2)
_cell_angle_gamma 90
_cell_formula_units_Z 4
_cell_length_a 15.9867(9)
_cell_length_b 5.3642(3)
_cell_length_c 21.1924(11)
_cell_measurement_reflns_used 5878
_cell_measurement_temperature 298.00
_cell_measurement_theta_max 22.816
_cell_measurement_theta_min 3.522
_cell_volume 1765.00(17)
_computing_cell_refinement 'SAINT V8.40B (?, 2016)'
_computing_data_reduction 'SAINT V8.40B (?, 2016)'
_computing_molecular_graphics 'Olex2 1.3 (Dolomanov et al., 2009)'
_computing_publication_material 'Olex2 1.3 (Dolomanov et al., 2009)'
_computing_structure_refinement 'SHELXL 2018/3 (Sheldrick, 2015)'
_computing_structure_solution 'SHELXT 2018/2 (Sheldrick, 2018)'
_diffrn_ambient_temperature 298.0
_diffrn_measured_fraction_theta_full 0.999
_diffrn_measured_fraction_theta_max 0.999
_diffrn_measurement_device_type 'Bruker APEX-II CCD'
_diffrn_measurement_method '\f and \w scans'
_diffrn_radiation_type MoK\a
_diffrn_radiation_wavelength 0.71073
_diffrn_reflns_av_R_equivalents 0.0839
_diffrn_reflns_av_unetI/netI 0.0404
_diffrn_reflns_Laue_measured_fraction_full 0.999
_diffrn_reflns_Laue_measured_fraction_max 0.999
_diffrn_reflns_limit_h_max 21
_diffrn_reflns_limit_h_min -21
_diffrn_reflns_limit_k_max 7
_diffrn_reflns_limit_k_min -7
_diffrn_reflns_limit_l_max 28
_diffrn_reflns_limit_l_min -29
_diffrn_reflns_number 53960
_diffrn_reflns_point_group_measured_fraction_full 0.999
_diffrn_reflns_point_group_measured_fraction_max 0.999
_diffrn_reflns_theta_full 25.242
_diffrn_reflns_theta_max 29.151
_diffrn_reflns_theta_min 2.624
_exptl_absorpt_coefficient_mu 0.072
_exptl_absorpt_correction_T_max 0.7458
_exptl_absorpt_correction_T_min 0.7088
_exptl_absorpt_correction_type numerical
_exptl_absorpt_process_details
;
SADABS-2016/2 (Bruker,2016/2) was used for absorption correction.
wR2(int) was 0.0611 before and 0.0563 after correction.
The Ratio of minimum to maximum transmission is 0.9504.
The \l/2 correction factor is Not present.
;
_exptl_crystal_density_diffrn 1.100
_exptl_crystal_F_000 640
_refine_diff_density_max 0.582
_refine_diff_density_min -0.723
_refine_diff_density_rms 0.254
_refine_ls_extinction_coef 0.083(10)
_refine_ls_extinction_expression Fc^*^=kFc[1+0.001xFc^2^\l^3^/sin(2\q)]^-1/4^
_refine_ls_extinction_method 'SHELXL-2018/3 (Sheldrick 2018)'
_refine_ls_goodness_of_fit_ref 1.081
_refine_ls_hydrogen_treatment constr
_refine_ls_matrix_type full
_refine_ls_number_parameters 212
_refine_ls_number_reflns 4749
_refine_ls_number_restraints 0
_refine_ls_restrained_S_all 1.081
_refine_ls_R_factor_all 0.1720
_refine_ls_R_factor_gt 0.0843
_refine_ls_shift/su_max 0.000
_refine_ls_shift/su_mean 0.000
_refine_ls_structure_factor_coef Fsqd
_refine_ls_weighting_details 'w=1/[\s^2^(Fo^2^)+(0.1308P)^2^+0.2438P] where P=(Fo^2^+2Fc^2^)/3'
_refine_ls_weighting_scheme calc
_refine_ls_wR_factor_gt 0.2074
_refine_ls_wR_factor_ref 0.2756
_reflns_Friedel_coverage 0.000
_reflns_number_gt 2235
_reflns_number_total 4749
_reflns_threshold_expression 'I > 2\s(I)'
_cod_data_source_file d3ra08649f2.cif
_cod_data_source_block mgla14
_cod_database_code 7248120
_shelx_shelxl_version_number 2018/3
_shelx_space_group_comment
;
The symmetry employed for this shelxl refinement is uniquely defined
by the following loop, which should always be used as a source of
symmetry information in preference to the above space-group names.
They are only intended as comments.
;
_olex2_refinement_description
;
1. Fixed Uiso
 At 1.2 times of:
  All C(H) groups, All C(H,H) groups, All C(H,H,H,H) groups
 At 1.5 times of:
  All C(H,H,H) groups, All C(H,H,H,H,H,H) groups
2. Others
 Fixed Sof: H7AA(0.5) H7AB(0.5) H7BC(0.5) H7BD(0.5) C8(0.5) H8A(0.5) H8B(0.5)
 C9(0.5) H9A(0.5) H9B(0.5) H10A(0.5) H10B(0.5) H10C(0.5) H10D(0.5) H10E(0.5)
 H10F(0.5) C18(0.5) H18A(0.5) H18B(0.5) C19(0.5) H19A(0.5) H19B(0.5)
3.a Secondary CH2 refined with riding coordinates:
 C5(H5A,H5B), C4(H4A,H4B), C3(H3A,H3B), C2(H2A,H2B), C7(H7AA,H7AB), C7(H7BC,
 H7BD), C8(H8A,H8B), C9(H9A,H9B), C18(H18A,H18B), C19(H19A,H19B)
3.b Aromatic/amide H refined with riding coordinates:
 C16(H16), C15(H15), C13(H13), C12(H12)
3.c Idealised Me refined as rotating group:
 C6(H6A,H6B,H6C), C17(H17A,H17B,H17C), C10(H10A,H10B,H10C), C10(H10D,H10E,H10F)
;
_olex2_submission_special_instructions 'No special instructions were received'

loop_
_space_group_symop_operation_xyz
'x, y, z'
'-x+1/2, y+1/2, -z+1/2'
'-x, -y, -z'
'x-1/2, -y-1/2, z-1/2'

loop_
_atom_site_label
_atom_site_type_symbol
_atom_site_fract_x
_atom_site_fract_y
_atom_site_fract_z
_atom_site_U_iso_or_equiv
_atom_site_adp_type
_atom_site_occupancy
_atom_site_site_symmetry_order
_atom_site_calc_flag
_atom_site_refinement_flags_posn
_atom_site_refinement_flags_adp
_atom_site_refinement_flags_occupancy
_atom_site_disorder_assembly
_atom_site_disorder_group
O1 O 0.08552(15) 1.1082(3) 0.42264(10) 0.0932(7) Uani 1 1 d . . . . .
N2 N 0.16132(14) 0.6357(4) 0.53973(10) 0.0699(6) Uani 1 1 d . . . . .
N1 N 0.10948(14) 0.6956(4) 0.40827(10) 0.0677(6) Uani 1 1 d . . . . .
O2 O 0.12451(14) 0.6661(4) 0.14813(9) 0.0942(7) Uani 1 1 d . . . . .
C6 C 0.1251(3) 0.6495(9) 0.77092(17) 0.1375(17) Uani 1 1 d . . . . .
H6A H 0.095951 0.806925 0.762863 0.206 Uiso 1 1 calc R U . . .
H6B H 0.184293 0.676709 0.792777 0.206 Uiso 1 1 calc R U . . .
H6C H 0.097965 0.548337 0.797659 0.206 Uiso 1 1 calc R U . . .
C5 C 0.1208(2) 0.5232(8) 0.70949(16) 0.1154(13) Uani 1 1 d . . . . .
H5A H 0.062192 0.465411 0.693057 0.139 Uiso 1 1 calc R U . . .
H5B H 0.157246 0.376506 0.718410 0.139 Uiso 1 1 calc R U . . .
C4 C 0.1460(2) 0.6654(6) 0.65666(13) 0.0861(8) Uani 1 1 d . . . . .
H4A H 0.205052 0.721601 0.671920 0.103 Uiso 1 1 calc R U . . .
H4B H 0.109698 0.811875 0.646659 0.103 Uiso 1 1 calc R U . . .
C3 C 0.1384(2) 0.5137(5) 0.59497(12) 0.0794(8) Uani 1 1 d . . . . .
H3A H 0.174512 0.367120 0.605935 0.095 Uiso 1 1 calc R U . . .
H3B H 0.079395 0.456211 0.580891 0.095 Uiso 1 1 calc R U . . .
C2 C 0.10406(19) 0.8397(5) 0.51442(13) 0.0764(7) Uani 1 1 d . . . . .
H2A H 0.123229 0.987633 0.540128 0.092 Uiso 1 1 calc R U . . .
H2B H 0.046715 0.799385 0.519144 0.092 Uiso 1 1 calc R U . . .
C1 C 0.09950(16) 0.8969(5) 0.44409(12) 0.0684(7) Uani 1 1 d . . . . .
C11 C 0.11228(15) 0.6939(4) 0.34167(11) 0.0600(6) Uani 1 1 d . . . . .
C16 C 0.15627(17) 0.5031(4) 0.32062(12) 0.0725(7) Uani 1 1 d . . . . .
H16 H 0.183182 0.382772 0.350144 0.087 Uiso 1 1 calc R U . . .
C15 C 0.16140(18) 0.4860(5) 0.25658(13) 0.0769(8) Uani 1 1 d . . . . .
H15 H 0.191223 0.354858 0.243344 0.092 Uiso 1 1 calc R U . . .
C14 C 0.12223(16) 0.6638(5) 0.21240(12) 0.0687(7) Uani 1 1 d . . . . .
C17 C 0.1720(2) 0.4769(7) 0.12622(17) 0.1057(11) Uani 1 1 d . . . . .
H17A H 0.173700 0.509496 0.082006 0.159 Uiso 1 1 calc R U . . .
H17B H 0.144905 0.318663 0.128730 0.159 Uiso 1 1 calc R U . . .
H17C H 0.229574 0.473821 0.153001 0.159 Uiso 1 1 calc R U . . .
C7 C 0.25040(19) 0.7098(7) 0.55085(16) 0.0976(10) Uani 1 1 d . . . . .
H7AA H 0.269408 0.791408 0.592670 0.117 Uiso 0.5 1 calc R U P A -1
H7AB H 0.258781 0.822593 0.517116 0.117 Uiso 0.5 1 calc R U P A -1
H7BC H 0.253981 0.853380 0.579199 0.117 Uiso 0.5 1 calc R U P B 1
H7BD H 0.254400 0.776934 0.509174 0.117 Uiso 0.5 1 calc R U P B 1
C13 C 0.07831(17) 0.8545(5) 0.23328(13) 0.0745(7) Uani 1 1 d . . . . .
H13 H 0.051543 0.974978 0.203731 0.089 Uiso 1 1 calc R U . . .
C12 C 0.07303(17) 0.8713(5) 0.29717(13) 0.0706(7) Uani 1 1 d . . . . .
H12 H 0.043012 1.002321 0.310286 0.085 Uiso 1 1 calc R U . . .
C8 C 0.3016(3) 0.4549(12) 0.5492(3) 0.0649(13) Uani 0.5 1 d . . P C -1
H8A H 0.293267 0.343396 0.583184 0.078 Uiso 0.5 1 calc R U P C -1
H8B H 0.281470 0.372500 0.507587 0.078 Uiso 0.5 1 calc R U P C -1
C9 C 0.4003(4) 0.5268(15) 0.5602(4) 0.0859(19) Uani 0.5 1 d . . P C -1
H9A H 0.408599 0.642375 0.527053 0.103 Uiso 0.5 1 calc R U P C -1
H9B H 0.421177 0.603853 0.602484 0.103 Uiso 0.5 1 calc R U P C -1
C10 C 0.4462(3) 0.2914(10) 0.5563(3) 0.1511(18) Uani 1 1 d . . . . .
H10A H 0.425327 0.218794 0.514095 0.227 Uiso 0.5 1 calc R U P C -1
H10B H 0.436419 0.178143 0.588891 0.227 Uiso 0.5 1 calc R U P C -1
H10C H 0.506796 0.323845 0.563420 0.227 Uiso 0.5 1 calc R U P C -1
H10D H 0.449908 0.154465 0.527950 0.227 Uiso 0.5 1 calc R U P C 1
H10E H 0.449676 0.229694 0.599389 0.227 Uiso 0.5 1 calc R U P C 1
H10F H 0.492858 0.405001 0.557130 0.227 Uiso 0.5 1 calc R U P C 1
C18 C 0.3328(7) 0.588(2) 0.5744(5) 0.125(3) Uani 0.5 1 d . . P C 1
H18A H 0.377006 0.714104 0.587353 0.150 Uiso 0.5 1 calc R U P C 1
H18B H 0.330890 0.490840 0.612697 0.150 Uiso 0.5 1 calc R U P C 1
C19 C 0.3547(11) 0.4362(18) 0.5299(5) 0.134(4) Uani 0.5 1 d . . P C 1
H19A H 0.357871 0.534427 0.492170 0.161 Uiso 0.5 1 calc R U P C 1
H19B H 0.309516 0.313165 0.516165 0.161 Uiso 0.5 1 calc R U P C 1

loop_
_atom_site_aniso_label
_atom_site_aniso_U_11
_atom_site_aniso_U_22
_atom_site_aniso_U_33
_atom_site_aniso_U_23
_atom_site_aniso_U_13
_atom_site_aniso_U_12
O1 0.1411(18) 0.0584(11) 0.0814(13) 0.0026(9) 0.0289(12) 0.0159(11)
N2 0.0868(15) 0.0628(12) 0.0609(12) 0.0021(9) 0.0190(10) 0.0138(10)
N1 0.0866(14) 0.0559(11) 0.0603(12) -0.0015(9) 0.0170(10) 0.0089(10)
O2 0.1129(15) 0.1069(16) 0.0661(12) 0.0040(10) 0.0280(10) 0.0125(12)
C6 0.143(4) 0.198(5) 0.076(2) 0.009(3) 0.034(2) 0.032(3)
C5 0.114(2) 0.160(3) 0.078(2) 0.000(2) 0.0332(18) -0.029(2)
C4 0.101(2) 0.090(2) 0.0672(17) -0.0015(14) 0.0202(14) 0.0026(16)
C3 0.0983(19) 0.0707(16) 0.0692(16) -0.0041(13) 0.0199(14) -0.0022(14)
C2 0.0915(18) 0.0706(16) 0.0668(15) -0.0062(12) 0.0185(13) 0.0157(13)
C1 0.0791(16) 0.0583(14) 0.0680(15) -0.0001(12) 0.0180(12) 0.0082(12)
C11 0.0680(13) 0.0508(12) 0.0600(13) 0.0008(10) 0.0130(10) 0.0005(10)
C16 0.0942(18) 0.0545(13) 0.0677(15) 0.0054(11) 0.0168(13) 0.0153(12)
C15 0.0910(18) 0.0653(15) 0.0778(17) -0.0028(13) 0.0267(14) 0.0122(13)
C14 0.0711(15) 0.0711(15) 0.0625(15) 0.0003(12) 0.0130(11) -0.0042(12)
C17 0.118(3) 0.120(3) 0.089(2) -0.017(2) 0.0451(19) -0.001(2)
C7 0.086(2) 0.129(3) 0.0816(19) 0.0230(19) 0.0258(15) 0.0214(19)
C13 0.0836(17) 0.0693(16) 0.0669(16) 0.0129(12) 0.0107(12) 0.0132(13)
C12 0.0773(16) 0.0614(14) 0.0710(16) 0.0061(12) 0.0135(12) 0.0177(11)
C8 0.057(3) 0.066(3) 0.066(3) -0.011(3) 0.005(3) 0.007(2)
C9 0.053(3) 0.101(5) 0.101(5) -0.009(4) 0.013(3) 0.006(3)
C10 0.137(4) 0.157(4) 0.168(4) 0.019(3) 0.054(3) 0.050(3)
C18 0.128(8) 0.143(8) 0.100(6) 0.027(6) 0.019(6) 0.009(7)
C19 0.197(13) 0.100(6) 0.116(8) -0.002(5) 0.057(9) 0.032(7)

loop_
_atom_type_symbol
_atom_type_description
_atom_type_scat_dispersion_real
_atom_type_scat_dispersion_imag
_atom_type_scat_source
C C 0.0033 0.0016 'International Tables Vol C Tables 4.2.6.8 and 6.1.1.4'
H H 0.0000 0.0000 'International Tables Vol C Tables 4.2.6.8 and 6.1.1.4'
N N 0.0061 0.0033 'International Tables Vol C Tables 4.2.6.8 and 6.1.1.4'
O O 0.0106 0.0060 'International Tables Vol C Tables 4.2.6.8 and 6.1.1.4'

loop_
_geom_angle_atom_site_label_1
_geom_angle_atom_site_label_2
_geom_angle_atom_site_label_3
_geom_angle
_geom_angle_site_symmetry_1
_geom_angle_site_symmetry_3
_geom_angle_publ_flag
C2 N2 C3 112.3(2) . . ?
C7 N2 C3 114.7(2) . . ?
C7 N2 C2 111.4(2) . . ?
C1 N1 C11 126.8(2) . . ?
C14 O2 C17 117.7(2) . . ?
H6A C6 H6B 109.5 . . ?
H6A C6 H6C 109.5 . . ?
H6B C6 H6C 109.5 . . ?
C5 C6 H6A 109.5 . . ?
C5 C6 H6B 109.5 . . ?
C5 C6 H6C 109.5 . . ?
C6 C5 H5A 107.8 . . ?
C6 C5 H5B 107.8 . . ?
C6 C5 C4 118.1(4) . . ?
H5A C5 H5B 107.1 . . ?
C4 C5 H5A 107.8 . . ?
C4 C5 H5B 107.8 . . ?
C5 C4 H4A 109.0 . . ?
C5 C4 H4B 109.0 . . ?
C5 C4 C3 113.1(3) . . ?
H4A C4 H4B 107.8 . . ?
C3 C4 H4A 109.0 . . ?
C3 C4 H4B 109.0 . . ?
N2 C3 C4 117.7(2) . . ?
N2 C3 H3A 107.9 . . ?
N2 C3 H3B 107.9 . . ?
C4 C3 H3A 107.9 . . ?
C4 C3 H3B 107.9 . . ?
H3A C3 H3B 107.2 . . ?
N2 C2 H2A 108.9 . . ?
N2 C2 H2B 108.9 . . ?
N2 C2 C1 113.5(2) . . ?
H2A C2 H2B 107.7 . . ?
C1 C2 H2A 108.9 . . ?
C1 C2 H2B 108.9 . . ?
O1 C1 N1 124.6(2) . . ?
O1 C1 C2 121.2(2) . . ?
N1 C1 C2 114.1(2) . . ?
C16 C11 N1 117.8(2) . . ?
C16 C11 C12 118.4(2) . . ?
C12 C11 N1 123.8(2) . . ?
C11 C16 H16 119.2 . . ?
C11 C16 C15 121.5(2) . . ?
C15 C16 H16 119.2 . . ?
C16 C15 H15 120.1 . . ?
C14 C15 C16 119.9(2) . . ?
C14 C15 H15 120.1 . . ?
O2 C14 C15 124.5(2) . . ?
O2 C14 C13 116.8(2) . . ?
C13 C14 C15 118.8(2) . . ?
O2 C17 H17A 109.5 . . ?
O2 C17 H17B 109.5 . . ?
O2 C17 H17C 109.5 . . ?
H17A C17 H17B 109.5 . . ?
H17A C17 H17C 109.5 . . ?
H17B C17 H17C 109.5 . . ?
N2 C7 H7AA 110.8 . . ?
N2 C7 H7AB 110.8 . . ?
N2 C7 H7BC 103.3 . . ?
N2 C7 H7BD 103.3 . . ?
N2 C7 C8 104.6(3) . . ?
N2 C7 C18 135.5(6) . . ?
H7AA C7 H7AB 108.9 . . ?
H7AA C7 H7BC 27.9 . . ?
H7AA C7 H7BD 126.2 . . ?
H7AB C7 H7BC 87.9 . . ?
H7AB C7 H7BD 17.6 . . ?
H7BC C7 H7BD 105.2 . . ?
C8 C7 H7AA 110.8 . . ?
C8 C7 H7AB 110.8 . . ?
C8 C7 H7BC 137.6 . . ?
C8 C7 H7BD 98.7 . . ?
C18 C7 H7AA 80.1 . . ?
C18 C7 H7AB 105.2 . . ?
C18 C7 H7BC 103.3 . . ?
C18 C7 H7BD 103.3 . . ?
C18 C7 C8 36.2(5) . . ?
C14 C13 H13 119.3 . . ?
C14 C13 C12 121.4(2) . . ?
C12 C13 H13 119.3 . . ?
C11 C12 H12 120.0 . . ?
C13 C12 C11 120.1(2) . . ?
C13 C12 H12 120.0 . . ?
C7 C8 H8A 110.4 . . ?
C7 C8 H8B 110.4 . . ?
H8A C8 H8B 108.6 . . ?
C9 C8 C7 106.6(5) . . ?
C9 C8 H8A 110.4 . . ?
C9 C8 H8B 110.4 . . ?
C18 C8 C7 63.3(8) . . ?
C18 C8 H8A 100.9 . . ?
C18 C8 H8B 149.7 . . ?
C18 C8 C9 50.9(7) . . ?
C18 C8 C19 85.8(10) . . ?
C19 C8 C7 124.5(8) . . ?
C19 C8 H8A 120.4 . . ?
C19 C8 H8B 73.9 . . ?
C19 C8 C9 36.7(7) . . ?
C8 C9 H9A 110.6 . . ?
C8 C9 H9B 110.6 . . ?
H9A C9 H9B 108.7 . . ?
C10 C9 C8 105.9(6) . . ?
C10 C9 H9A 110.6 . . ?
C10 C9 H9B 110.6 . . ?
C18 C9 C8 37.1(6) . . ?
C18 C9 H9A 106.6 . . ?
C18 C9 H9B 77.9 . . ?
C18 C9 C10 136.0(9) . . ?
C19 C9 C8 39.0(8) . . ?
C19 C9 H9A 92.9 . . ?
C19 C9 H9B 148.8 . . ?
C19 C9 C10 80.8(10) . . ?
C19 C9 C18 74.5(9) . . ?
C9 C10 H10A 109.5 . . ?
C9 C10 H10B 109.5 . . ?
C9 C10 H10C 109.5 . . ?
C9 C10 H10D 142.9 . . ?
C9 C10 H10E 99.1 . . ?
C9 C10 H10F 81.4 . . ?
C9 C10 C19 36.3(4) . . ?
H10A C10 H10B 109.5 . . ?
H10A C10 H10C 109.5 . . ?
H10A C10 H10D 33.4 . . ?
H10A C10 H10E 132.4 . . ?
H10A C10 H10F 111.7 . . ?
H10B C10 H10C 109.5 . . ?
H10B C10 H10D 90.6 . . ?
H10B C10 H10E 23.1 . . ?
H10B C10 H10F 130.4 . . ?
H10C C10 H10D 91.5 . . ?
H10C C10 H10E 94.9 . . ?
H10C C10 H10F 29.7 . . ?
H10D C10 H10E 109.5 . . ?
H10D C10 H10F 109.5 . . ?
H10E C10 H10F 109.5 . . ?
C19 C10 H10A 77.9 . . ?
C19 C10 H10B 105.1 . . ?
C19 C10 H10C 139.1 . . ?
C19 C10 H10D 109.5 . . ?
C19 C10 H10E 109.5 . . ?
C19 C10 H10F 109.5 . . ?
C7 C18 H18A 108.9 . . ?
C7 C18 H18B 108.9 . . ?
C8 C18 C7 80.5(9) . . ?
C8 C18 C9 92.0(10) . . ?
C8 C18 H18A 157.6 . . ?
C8 C18 H18B 87.2 . . ?
C8 C18 C19 49.3(9) . . ?
C9 C18 C7 144.4(8) . . ?
C9 C18 H18A 68.4 . . ?
C9 C18 H18B 105.4 . . ?
C9 C18 C19 44.2(6) . . ?
H18A C18 H18B 107.7 . . ?
C19 C18 C7 113.3(12) . . ?
C19 C18 H18A 108.9 . . ?
C19 C18 H18B 108.9 . . ?
C8 C19 C10 131.8(9) . . ?
C8 C19 C18 44.9(6) . . ?
C8 C19 H19A 119.0 . . ?
C8 C19 H19B 64.0 . . ?
C9 C19 C8 104.3(11) . . ?
C9 C19 C10 62.9(11) . . ?
C9 C19 C18 61.3(8) . . ?
C9 C19 H19A 95.4 . . ?
C9 C19 H19B 157.0 . . ?
C10 C19 H19A 108.8 . . ?
C10 C19 H19B 108.8 . . ?
C18 C19 C10 114.0(11) . . ?
C18 C19 H19A 108.8 . . ?
C18 C19 H19B 108.8 . . ?
H19A C19 H19B 107.6 . . ?

loop_
_geom_bond_atom_site_label_1
_geom_bond_atom_site_label_2
_geom_bond_distance
_geom_bond_site_symmetry_2
_geom_bond_publ_flag
O1 C1 1.222(3) . ?
N2 C3 1.462(3) . ?
N2 C2 1.445(3) . ?
N2 C7 1.443(4) . ?
N1 C1 1.351(3) . ?
N1 C11 1.423(3) . ?
O2 C14 1.371(3) . ?
O2 C17 1.410(4) . ?
C6 H6A 0.9600 . ?
C6 H6B 0.9600 . ?
C6 H6C 0.9600 . ?
C6 C5 1.455(5) . ?
C5 H5A 0.9700 . ?
C5 H5B 0.9700 . ?
C5 C4 1.487(4) . ?
C4 H4A 0.9700 . ?
C4 H4B 0.9700 . ?
C4 C3 1.520(4) . ?
C3 H3A 0.9700 . ?
C3 H3B 0.9700 . ?
C2 H2A 0.9700 . ?
C2 H2B 0.9700 . ?
C2 C1 1.506(4) . ?
C11 C16 1.375(3) . ?
C11 C12 1.381(3) . ?
C16 H16 0.9300 . ?
C16 C15 1.382(3) . ?
C15 H15 0.9300 . ?
C15 C14 1.378(4) . ?
C14 C13 1.373(4) . ?
C17 H17A 0.9600 . ?
C17 H17B 0.9600 . ?
C17 H17C 0.9600 . ?
C7 H7AA 0.9700 . ?
C7 H7AB 0.9700 . ?
C7 H7BC 0.9700 . ?
C7 H7BD 0.9700 . ?
C7 C8 1.599(7) . ?
C7 C18 1.448(10) . ?
C13 H13 0.9300 . ?
C13 C12 1.379(4) . ?
C12 H12 0.9300 . ?
C8 H8A 0.9700 . ?
C8 H8B 0.9700 . ?
C8 C9 1.586(9) . ?
C8 C18 0.957(11) . ?
C8 C19 1.029(13) . ?
C9 H9A 0.9700 . ?
C9 H9B 0.9700 . ?
C9 C10 1.473(9) . ?
C9 C18 1.232(10) . ?
C9 C19 0.979(13) . ?
C10 H10A 0.9600 . ?
C10 H10B 0.9600 . ?
C10 H10C 0.9600 . ?
C10 H10D 0.9600 . ?
C10 H10E 0.9600 . ?
C10 H10F 0.9600 . ?
C10 C19 1.633(14) . ?
C18 H18A 0.9700 . ?
C18 H18B 0.9700 . ?
C18 C19 1.353(13) . ?
C19 H19A 0.9700 . ?
C19 H19B 0.9700 . ?

loop_
_geom_torsion_atom_site_label_1
_geom_torsion_atom_site_label_2
_geom_torsion_atom_site_label_3
_geom_torsion_atom_site_label_4
_geom_torsion
_geom_torsion_site_symmetry_1
_geom_torsion_site_symmetry_2
_geom_torsion_site_symmetry_3
_geom_torsion_site_symmetry_4
_geom_torsion_publ_flag
N2 C2 C1 O1 -149.7(3) . . . . ?
N2 C2 C1 N1 32.2(3) . . . . ?
N2 C7 C8 C9 179.2(5) . . . . ?
N2 C7 C8 C18 -153.1(7) . . . . ?
N2 C7 C8 C19 143.3(12) . . . . ?
N2 C7 C18 C8 38.6(10) . . . . ?
N2 C7 C18 C9 119(2) . . . . ?
N2 C7 C18 C19 76.3(11) . . . . ?
N1 C11 C16 C15 179.3(2) . . . . ?
N1 C11 C12 C13 -179.4(2) . . . . ?
O2 C14 C13 C12 -179.2(2) . . . . ?
C6 C5 C4 C3 -179.8(3) . . . . ?
C5 C4 C3 N2 179.8(3) . . . . ?
C3 N2 C2 C1 -155.2(2) . . . . ?
C3 N2 C7 C8 73.9(4) . . . . ?
C3 N2 C7 C18 51.5(7) . . . . ?
C2 N2 C3 C4 -64.8(3) . . . . ?
C2 N2 C7 C8 -157.1(3) . . . . ?
C2 N2 C7 C18 -179.5(7) . . . . ?
C1 N1 C11 C16 153.9(3) . . . . ?
C1 N1 C11 C12 -26.6(4) . . . . ?
C11 N1 C1 O1 5.2(4) . . . . ?
C11 N1 C1 C2 -176.8(2) . . . . ?
C11 C16 C15 C14 0.4(4) . . . . ?
C16 C11 C12 C13 0.1(4) . . . . ?
C16 C15 C14 O2 179.0(2) . . . . ?
C16 C15 C14 C13 -0.3(4) . . . . ?
C15 C14 C13 C12 0.2(4) . . . . ?
C14 C13 C12 C11 -0.1(4) . . . . ?
C17 O2 C14 C15 -1.6(4) . . . . ?
C17 O2 C14 C13 177.7(3) . . . . ?
C7 N2 C3 C4 63.7(3) . . . . ?
C7 N2 C2 C1 74.6(3) . . . . ?
C7 C8 C9 C10 -178.1(5) . . . . ?
C7 C8 C9 C18 32.3(8) . . . . ?
C7 C8 C9 C19 -126.2(12) . . . . ?
C7 C8 C18 C9 -145.0(7) . . . . ?
C7 C8 C18 C19 -132.3(7) . . . . ?
C7 C8 C19 C9 69.9(15) . . . . ?
C7 C8 C19 C10 136.2(9) . . . . ?
C7 C8 C19 C18 53.3(10) . . . . ?
C7 C18 C19 C8 -52.6(9) . . . . ?
C7 C18 C19 C9 145.8(11) . . . . ?
C7 C18 C19 C10 -178.5(6) . . . . ?
C12 C11 C16 C15 -0.3(4) . . . . ?
C8 C7 C18 C9 80(2) . . . . ?
C8 C7 C18 C19 37.6(9) . . . . ?
C8 C9 C10 C19 30.1(7) . . . . ?
C8 C9 C18 C7 -76(2) . . . . ?
C8 C9 C18 C19 -13.9(10) . . . . ?
C8 C9 C19 C10 -129.9(9) . . . . ?
C8 C9 C19 C18 13.3(9) . . . . ?
C8 C18 C19 C9 -161.6(13) . . . . ?
C8 C18 C19 C10 -125.9(12) . . . . ?
C9 C8 C18 C7 145.0(7) . . . . ?
C9 C8 C18 C19 12.7(9) . . . . ?
C9 C8 C19 C10 66.3(16) . . . . ?
C9 C8 C19 C18 -16.6(12) . . . . ?
C9 C10 C19 C8 -85.1(15) . . . . ?
C9 C10 C19 C18 -35.1(8) . . . . ?
C9 C18 C19 C8 161.6(13) . . . . ?
C9 C18 C19 C10 35.7(10) . . . . ?
C10 C9 C18 C7 -120.8(16) . . . . ?
C10 C9 C18 C8 -44.5(15) . . . . ?
C10 C9 C18 C19 -58.3(12) . . . . ?
C10 C9 C19 C8 129.9(9) . . . . ?
C10 C9 C19 C18 143.2(7) . . . . ?
C18 C7 C8 C9 -27.7(7) . . . . ?
C18 C7 C8 C19 -63.6(12) . . . . ?
C18 C8 C9 C10 149.6(10) . . . . ?
C18 C8 C9 C19 -158.5(15) . . . . ?
C18 C8 C19 C9 16.6(12) . . . . ?
C18 C8 C19 C10 82.9(16) . . . . ?
C18 C9 C10 C19 56.2(11) . . . . ?
C18 C9 C19 C8 -13.3(9) . . . . ?
C18 C9 C19 C10 -143.2(7) . . . . ?
C19 C8 C9 C10 -51.9(11) . . . . ?
C19 C8 C9 C18 158.5(15) . . . . ?
C19 C8 C18 C7 132.3(7) . . . . ?
C19 C8 C18 C9 -12.7(9) . . . . ?
C19 C9 C18 C7 -62(2) . . . . ?
C19 C9 C18 C8 13.9(10) . . . . ?
